data_2204055
loop_
_publ_author_name
'Robert T. Stibrany'
'Harvey J. Schugar'
'Joseph A. Potenza'

_publ_section_title
;A chiral facially coordinated Cu^II^ complex derived from a tridentate
 bis(benzimidazole) ligand:
 bis[(<i>S,S</i>)-1,2-dimethoxy-1,2-bis(1-methylbenzimidazol-2-yl)ethane]copper(II)
 bis(tetrafluoroborate) acetonitrile disolvate
;
_journal_issue 8
_journal_name_full 'Acta Crystallographica Section E'
_journal_page_first m1147
_journal_page_last m1150
_journal_paper_doi 10.1107/S1600536804017295
_journal_volume 60
_journal_year 2004
_chemical_formula_iupac '[Cu (C20 H22 N4 O2)2] (B F4)2, 2C2 H3 N'
_chemical_formula_moiety 'C40 H44 Cu N8 O4 2+, 2B F4 -, 2C2 H3 N'
_chemical_formula_sum 'C44 H50 B2 Cu F8 N10 O4'
_chemical_formula_weight 1020.10
_chemical_name_systematic
;bis[(S,S)-1,2-dimethoxy-1,2-bis(1-methyl-1H-benzimidazol-2-yl)ethane]copper(II)
bis(tetrafluoroborate)
 acetonitrile disolvate
;
_space_group_IT_number 1
_symmetry_cell_setting triclinic
_symmetry_space_group_name_Hall 'P 1'
_symmetry_space_group_name_H-M 'P 1'
_atom_sites_solution_hydrogens geom
_atom_sites_solution_primary direct
_atom_sites_solution_secondary difmap
_audit_creation_method SHELXL-97
_cell_angle_alpha 80.517(4)
_cell_angle_beta 82.803(4)
_cell_angle_gamma 73.690(4)
_cell_formula_units_Z 1
_cell_length_a 9.2286(5)
_cell_length_b 11.4896(6)
_cell_length_c 12.0277(7)
_cell_measurement_reflns_used 1009
_cell_measurement_temperature 238.0(10)
_cell_measurement_theta_max 19.93
_cell_measurement_theta_min 2.82
_cell_volume 1203.07(12)
_computing_cell_refinement 'SAINT-Plus (Bruker, 2000)'
_computing_data_collection 'SMART (Bruker, 2000)'
_computing_data_reduction SAINT-Plus
_computing_molecular_graphics 'ORTEPIII (Burnett & Johnson, 1996) and ORTEP-32 (Farrugia, 1997)'
_computing_publication_material 'SHELXTL (Bruker, 2000)'
_computing_structure_refinement 'SHELXL97 (Sheldrick, 1997)'
_computing_structure_solution 'SHELXS97 (Sheldrick, 1990)'
_diffrn_ambient_temperature 238.0(10)
_diffrn_measured_fraction_theta_full 0.980
_diffrn_measured_fraction_theta_max 0.980
_diffrn_measurement_device_type 'Bruker SMART CCD area-detector'
_diffrn_measurement_method '\f and \w'
_diffrn_radiation_monochromator graphite
_diffrn_radiation_source 'fine-focus sealed tube'
_diffrn_radiation_type MoK\a
_diffrn_radiation_wavelength 0.71073
_diffrn_reflns_av_R_equivalents 0.0389
_diffrn_reflns_av_sigmaI/netI 0.0586
_diffrn_reflns_limit_h_max 10
_diffrn_reflns_limit_h_min -11
_diffrn_reflns_limit_k_max 13
_diffrn_reflns_limit_k_min -13
_diffrn_reflns_limit_l_max 14
_diffrn_reflns_limit_l_min -11
_diffrn_reflns_number 13054
_diffrn_reflns_theta_full 25.09
_diffrn_reflns_theta_max 25.09
_diffrn_reflns_theta_min 1.72
_diffrn_standards_number 0
_exptl_absorpt_coefficient_mu 0.538
_exptl_absorpt_correction_T_max 1.00
_exptl_absorpt_correction_T_min 0.681
_exptl_absorpt_correction_type multi-scan
_exptl_absorpt_process_details '(SADABS; Blessing, 1995)'
_exptl_crystal_colour purple
_exptl_crystal_density_diffrn 1.408
_exptl_crystal_density_method 'not measured'
_exptl_crystal_description block
_exptl_crystal_F_000 527
_exptl_crystal_size_max 0.29
_exptl_crystal_size_mid 0.22
_exptl_crystal_size_min 0.04
_refine_diff_density_max 0.386
_refine_diff_density_min -0.316
_refine_ls_abs_structure_details 'Flack (1983), 2484 Friedel pairs'
_refine_ls_abs_structure_Flack 0.019(17)
_refine_ls_extinction_method none
_refine_ls_goodness_of_fit_ref 1.000
_refine_ls_hydrogen_treatment constr
_refine_ls_matrix_type full
_refine_ls_number_parameters 697
_refine_ls_number_reflns 6750
_refine_ls_number_restraints 23
_refine_ls_restrained_S_all 0.999
_refine_ls_R_factor_all 0.0656
_refine_ls_R_factor_gt 0.0513
_refine_ls_shift/su_max 0.000
_refine_ls_shift/su_mean 0.000
_refine_ls_structure_factor_coef Fsqd
_refine_ls_weighting_details 'calc w = 1/[\s^2^(Fo^2^)+(0.0930P)^2^+0.5665P] where P = (Fo^2^+2Fc^2^)/3'
_refine_ls_weighting_scheme calc
_refine_ls_wR_factor_gt 0.1279
_refine_ls_wR_factor_ref 0.1488
_reflns_number_gt 5698
_reflns_number_total 6750
_reflns_threshold_expression I>2\s(I)
_cod_data_source_file lh6241.cif
_cod_data_source_block I
_cod_depositor_comments
;
The following automatic conversions were performed:
'_symmetry_cell_setting' value 'Triclinic' changed to 'triclinic'
according to '/home/saulius/struct/CIF-dictionaries/cif_core.dic'
dictionary named 'cif_core.dic' version 2.4.1 from 2010-06-29.

Automatic conversion script
Id: cif_fix_enum 1527 2010-12-29 10:47:43Z saulius 

The following automatic conversions were performed:

'_symmetry_cell_setting' value 'Triclinic' changed to 'triclinic'
according to /home/saulius/struct/CIF-dictionaries/cif_core.dic
dictionary named 'cif_core.dic' version 2.4.1 from 2010-06-29.

Automatic conversion script
Id: cif_fix_values 1715 2011-07-08 13:25:40Z adriana 
;
_cod_original_cell_volume 1203.07(11)
_cod_database_code 2204055
_cod_database_fobs_code 2204055

loop_
_symmetry_equiv_pos_as_xyz
'x, y, z'

loop_
_atom_site_label
_atom_site_fract_x
_atom_site_fract_y
_atom_site_fract_z
_atom_site_U_iso_or_equiv
_atom_site_adp_type
_atom_site_calc_flag
_atom_site_refinement_flags
_atom_site_occupancy
_atom_site_disorder_assembly
_atom_site_disorder_group
_atom_site_type_symbol
Cu 0.83136(11) 0.44447(8) 0.99675(8) 0.03204(19) Uani d . 1 . . Cu
O51 0.8173(5) 0.4784(4) 0.7856(4) 0.0417(12) Uani d . 1 . . O
O53 1.1735(5) 0.2545(4) 0.7231(4) 0.0453(11) Uani d . 1 . . O
O61 0.8634(5) 0.4445(4) 1.1986(4) 0.0379(11) Uani d . 1 . . O
O63 0.4662(5) 0.5761(5) 1.2875(4) 0.0538(13) Uani d . 1 . . O
N11 0.4550(6) 0.3606(5) 1.1925(5) 0.0364(14) Uani d . 1 . . N
N13 0.6316(6) 0.4117(5) 1.0656(5) 0.0341(14) Uani d . 1 . . N
N21 0.6577(8) 0.7610(6) 1.1366(6) 0.0480(16) Uani d . 1 . . N
N23 0.7552(7) 0.6150(5) 1.0289(5) 0.0366(14) Uani d . 1 . . N
N31 1.1777(6) 0.5328(5) 0.7833(5) 0.0349(13) Uani d . 1 . . N
N33 1.0242(7) 0.4848(5) 0.9288(5) 0.0373(14) Uani d . 1 . . N
N41 1.0239(8) 0.1028(6) 0.8831(6) 0.0502(17) Uani d . 1 . . N
N43 0.9188(6) 0.2690(5) 0.9658(5) 0.0308(13) Uani d . 1 . . N
C11 0.4408(8) 0.3184(7) 1.0966(6) 0.0386(17) Uani d . 1 . . C
C12 0.5669(7) 0.4182(6) 1.1695(5) 0.0306(15) Uani d . 1 . . C
C13 0.5509(7) 0.3502(6) 1.0170(6) 0.0316(16) Uani d . 1 . . C
C14 0.5600(8) 0.3248(7) 0.9063(7) 0.0427(18) Uani d . 1 . . C
H14 0.6311 0.3472 0.8512 0.051 Uiso calc R 1 . . H
C15 0.4592(9) 0.2648(7) 0.8816(7) 0.0464(19) Uani d . 1 . . C
H15 0.4640 0.2463 0.8086 0.056 Uiso calc R 1 . . H
C16 0.3521(9) 0.2318(7) 0.9619(8) 0.055(2) Uani d . 1 . . C
H16 0.2874 0.1911 0.9417 0.066 Uiso calc R 1 . . H
C17 0.3390(8) 0.2573(7) 1.0698(7) 0.0442(19) Uani d . 1 . . C
H17 0.2662 0.2355 1.1236 0.053 Uiso calc R 1 . . H
C18 0.3603(8) 0.3484(7) 1.2991(6) 0.0500(19) Uani d . 1 . . C
H18A 0.2850 0.4243 1.3063 0.075 Uiso calc R 1 . . H
H18B 0.4226 0.3280 1.3614 0.075 Uiso calc R 1 . . H
H18C 0.3115 0.2848 1.2992 0.075 Uiso calc R 1 . . H
C21 0.6726(10) 0.8223(7) 1.0273(7) 0.050(2) Uani d . 1 . . C
C22 0.7103(8) 0.6400(7) 1.1308(7) 0.0391(17) Uani d . 1 . . C
C23 0.7367(8) 0.7301(6) 0.9582(6) 0.0383(17) Uani d . 1 . . C
C24 0.7770(9) 0.7571(7) 0.8465(7) 0.0472(19) Uani d . 1 . . C
H24 0.8221 0.6956 0.8018 0.057 Uiso calc R 1 . . H
C25 0.7482(11) 0.8815(8) 0.8007(8) 0.066(3) Uani d . 1 . . C
H25 0.7696 0.9045 0.7239 0.079 Uiso calc R 1 . . H
C26 0.6864(14) 0.9704(8) 0.8735(8) 0.084(3) Uani d . 1 . . C
H26 0.6726 1.0523 0.8432 0.101 Uiso calc R 1 . . H
C27 0.6458(13) 0.9441(7) 0.9848(8) 0.073(3) Uani d . 1 . . C
H27 0.6022 1.0053 1.0301 0.088 Uiso calc R 1 . . H
C28 0.5926(12) 0.8223(8) 1.2362(8) 0.076(3) Uani d . 1 . . C
H28A 0.6155 0.7652 1.3035 0.114 Uiso calc R 1 . . H
H28B 0.4848 0.8523 1.2338 0.114 Uiso calc R 1 . . H
H28C 0.6351 0.8896 1.2363 0.114 Uiso calc R 1 . . H
C31 1.2146(8) 0.5754(6) 0.8747(7) 0.0388(18) Uani d . 1 . . C
C32 1.0600(7) 0.4807(6) 0.8190(6) 0.0322(15) Uani d . 1 . . C
C33 1.1169(8) 0.5454(6) 0.9676(6) 0.0354(17) Uani d . 1 . . C
C34 1.1236(8) 0.5787(6) 1.0731(6) 0.0375(17) Uani d . 1 . . C
H34 1.0580 0.5611 1.1349 0.045 Uiso calc R 1 . . H
C35 1.2290(9) 0.6376(7) 1.0824(7) 0.048(2) Uani d . 1 . . C
H35 1.2366 0.6591 1.1523 0.058 Uiso calc R 1 . . H
C36 1.3259(8) 0.6667(7) 0.9908(7) 0.049(2) Uani d . 1 . . C
H36 1.3971 0.7067 1.0008 0.059 Uiso calc R 1 . . H
C37 1.3190(8) 0.6373(7) 0.8840(7) 0.0438(18) Uani d . 1 . . C
H37 1.3821 0.6586 0.8221 0.053 Uiso calc R 1 . . H
C38 1.2574(8) 0.5400(8) 0.6709(6) 0.0483(18) Uani d . 1 . . C
H38A 1.3549 0.4816 0.6721 0.072 Uiso calc R 1 . . H
H38B 1.2701 0.6209 0.6485 0.072 Uiso calc R 1 . . H
H38C 1.1995 0.5223 0.6179 0.072 Uiso calc R 1 . . H
C41 0.9837(9) 0.0635(7) 0.9927(8) 0.049(2) Uani d . 1 . . C
C42 0.9854(8) 0.2273(6) 0.8688(6) 0.0363(16) Uani d . 1 . . C
C43 0.9161(9) 0.1685(7) 1.0432(7) 0.0440(19) Uani d . 1 . . C
C44 0.8579(9) 0.1564(7) 1.1593(7) 0.0451(18) Uani d . 1 . . C
H44 0.8126 0.2236 1.1971 0.054 Uiso calc R 1 . . H
C45 0.8740(9) 0.0383(8) 1.2106(8) 0.059(2) Uani d . 1 . . C
H45 0.8322 0.0273 1.2848 0.071 Uiso calc R 1 . . H
C46 0.9461(12) -0.0648(8) 1.1623(9) 0.073(3) Uani d . 1 . . C
H46 0.9589 -0.1417 1.2050 0.087 Uiso calc R 1 . . H
C47 0.9988(11) -0.0540(7) 1.0515(8) 0.064(2) Uani d . 1 . . C
H47 1.0437 -0.1229 1.0159 0.077 Uiso calc R 1 . . H
C48 1.0941(12) 0.0225(8) 0.7937(8) 0.075(3) Uani d . 1 . . C
H48A 1.2013 0.0139 0.7837 0.113 Uiso calc R 1 . . H
H48B 1.0501 0.0587 0.7237 0.113 Uiso calc R 1 . . H
H48C 1.0759 -0.0567 0.8164 0.113 Uiso calc R 1 . . H
C51 0.9746(7) 0.4348(6) 0.7499(5) 0.0361(14) Uani d . 1 . . C
H51 0.9913 0.4699 0.6710 0.043 Uiso calc R 1 . . H
C52 0.7200(9) 0.5290(8) 0.6936(8) 0.057(2) Uani d . 1 . . C
H52A 0.7416 0.4726 0.6392 0.085 Uiso calc R 1 . . H
H52B 0.7382 0.6052 0.6579 0.085 Uiso calc R 1 . . H
H52C 0.6158 0.5425 0.7230 0.085 Uiso calc R 1 . . H
C53 1.0159(7) 0.2965(6) 0.7561(5) 0.0382(14) Uani d . 1 . . C
H53 0.9595 0.2762 0.7015 0.046 Uiso calc R 1 . . H
C54 1.2109(11) 0.2474(9) 0.6037(8) 0.071(3) Uani d . 1 . . C
H54A 1.1533 0.3201 0.5610 0.106 Uiso calc R 1 . . H
H54B 1.1872 0.1771 0.5851 0.106 Uiso calc R 1 . . H
H54C 1.3171 0.2404 0.5857 0.106 Uiso calc R 1 . . H
C61 0.7319(7) 0.5386(6) 1.2290(5) 0.0354(13) Uani d . 1 . . C
H61 0.7514 0.5705 1.2948 0.042 Uiso calc R 1 . . H
C62 0.9465(9) 0.3728(8) 1.2904(7) 0.052(2) Uani d . 1 . . C
H62A 0.8849 0.3271 1.3386 0.078 Uiso calc R 1 . . H
H62B 0.9741 0.4259 1.3330 0.078 Uiso calc R 1 . . H
H62C 1.0365 0.3174 1.2612 0.078 Uiso calc R 1 . . H
C63 0.5988(7) 0.4815(6) 1.2622(6) 0.0424(15) Uani d . 1 . . C
H63 0.6204 0.4216 1.3302 0.051 Uiso calc R 1 . . H
C64 0.4425(11) 0.5881(10) 1.4045(8) 0.082(3) Uani d . 1 . . C
H64A 0.5278 0.6079 1.4274 0.123 Uiso calc R 1 . . H
H64B 0.4315 0.5124 1.4473 0.123 Uiso calc R 1 . . H
H64C 0.3524 0.6522 1.4177 0.123 Uiso calc R 1 . . H
B1 0.6992(9) 0.2281(7) 0.5516(7) 0.047(2) Uani d . 1 . . B
F11 0.7056(8) 0.1937(6) 0.4439(5) 0.0925(19) Uani d . 1 . . F
F12A 0.616(3) 0.3438(13) 0.5413(19) 0.137(7) Uani d P 0.50 . . F
F12B 0.5657(19) 0.278(3) 0.5883(17) 0.163(9) Uani d P 0.50 . . F
F13A 0.613(3) 0.164(2) 0.6236(13) 0.118(6) Uani d P 0.50 . . F
F13B 0.766(3) 0.1239(16) 0.6159(14) 0.141(7) Uani d P 0.50 . . F
F14A 0.824(3) 0.202(3) 0.590(3) 0.205(14) Uani d P 0.50 . . F
F14B 0.803(3) 0.296(2) 0.5437(13) 0.122(8) Uani d P 0.50 . . F
B2 0.9639(7) 0.6536(5) 0.4464(5) 0.073(3) Uani d D 1 A 1 B
F21 0.9411(18) 0.7083(11) 0.5388(9) 0.107(8) Uani d PD 0.50 A 1 F
F22 1.008(2) 0.5331(6) 0.4747(10) 0.119(9) Uani d PD 0.50 A 1 F
F23 0.8364(14) 0.6845(17) 0.3951(15) 0.154(13) Uani d PD 0.50 A 1 F
F24 1.0718(17) 0.6896(14) 0.3764(12) 0.159(10) Uani d PD 0.50 A 1 F
F21A 0.9727(18) 0.7141(15) 0.5293(13) 0.160(13) Uani d PD 0.50 B 2 F
F22A 1.0540(15) 0.5401(8) 0.4635(15) 0.108(8) Uani d PD 0.50 B 2 F
F23A 0.8216(9) 0.6479(15) 0.4461(14) 0.107(6) Uani d PD 0.50 B 2 F
F24A 1.007(2) 0.7096(17) 0.3476(11) 0.32(3) Uani d PD 0.50 B 2 F
N1 0.4140(15) 0.8102(12) 0.6143(11) 0.133(5) Uani d . 1 . . N
C1 0.4842(14) 0.8691(10) 0.5744(10) 0.081(3) Uani d . 1 . . C
C2 0.5865(13) 0.9390(11) 0.5110(12) 0.092(3) Uani d . 1 . . C
H2A 0.5440 0.9824 0.4423 0.137 Uiso calc R 1 . . H
H2B 0.6832 0.8839 0.4932 0.137 Uiso calc R 1 . . H
H2C 0.5993 0.9964 0.5562 0.137 Uiso calc R 1 . . H
N3 0.2590(17) 1.0665(13) 0.3434(11) 0.137(5) Uani d . 1 . . N
C3 0.1802(14) 1.0173(11) 0.3990(11) 0.084(3) Uani d . 1 . . C
C4 0.0850(14) 0.9544(13) 0.4705(12) 0.104(4) Uani d . 1 . . C
H4A -0.0094 1.0115 0.4897 0.155 Uiso calc R 1 . . H
H4B 0.1333 0.9153 0.5382 0.155 Uiso calc R 1 . . H
H4C 0.0665 0.8937 0.4321 0.155 Uiso calc R 1 . . H

loop_
_atom_site_aniso_label
_atom_site_aniso_U_11
_atom_site_aniso_U_22
_atom_site_aniso_U_33
_atom_site_aniso_U_12
_atom_site_aniso_U_13
_atom_site_aniso_U_23
Cu 0.0349(3) 0.0305(3) 0.0296(4) -0.0093(2) 0.0015(2) -0.0032(2)
O51 0.035(2) 0.048(3) 0.038(3) -0.006(2) 0.0002(19) -0.004(2)
O53 0.038(2) 0.057(3) 0.036(3) -0.005(2) 0.0044(18) -0.013(2)
O61 0.034(2) 0.049(3) 0.028(2) -0.006(2) -0.0068(17) -0.0027(19)
O63 0.041(3) 0.072(3) 0.046(3) -0.011(2) 0.012(2) -0.024(3)
N11 0.034(3) 0.047(3) 0.031(3) -0.016(3) 0.003(2) -0.009(2)
N13 0.032(3) 0.037(3) 0.033(4) -0.012(3) 0.000(3) -0.003(3)
N21 0.057(4) 0.041(3) 0.041(4) -0.003(3) -0.002(3) -0.009(3)
N23 0.037(3) 0.036(3) 0.033(4) -0.006(3) -0.004(3) -0.002(3)
N31 0.037(3) 0.031(3) 0.032(3) -0.005(2) -0.004(2) 0.004(2)
N33 0.035(3) 0.046(4) 0.038(4) -0.016(3) -0.006(3) -0.013(3)
N41 0.063(4) 0.034(3) 0.054(4) -0.006(3) -0.002(3) -0.019(3)
N43 0.031(3) 0.028(3) 0.033(4) -0.007(2) -0.004(2) -0.001(3)
C11 0.030(4) 0.038(4) 0.039(4) 0.003(3) -0.003(3) -0.001(3)
C12 0.022(3) 0.043(4) 0.022(3) -0.001(3) -0.002(2) -0.003(3)
C13 0.032(4) 0.030(3) 0.029(4) -0.006(3) -0.001(3) 0.003(3)
C14 0.042(4) 0.036(4) 0.049(5) -0.009(3) -0.002(3) -0.004(3)
C15 0.047(4) 0.037(4) 0.053(5) 0.000(3) -0.016(3) -0.012(3)
C16 0.047(4) 0.044(4) 0.079(7) -0.014(4) -0.017(4) -0.013(4)
C17 0.032(3) 0.047(4) 0.055(5) -0.015(3) -0.004(3) -0.003(4)
C18 0.044(4) 0.063(4) 0.037(4) -0.013(3) 0.000(3) 0.007(3)
C21 0.062(5) 0.041(4) 0.046(5) -0.005(4) -0.008(4) -0.014(4)
C22 0.039(4) 0.038(4) 0.040(4) -0.006(3) -0.006(3) -0.009(3)
C23 0.046(4) 0.032(4) 0.035(4) -0.009(3) -0.007(3) 0.001(3)
C24 0.069(5) 0.037(4) 0.031(4) -0.006(3) -0.007(3) -0.005(3)
C25 0.094(7) 0.041(5) 0.049(5) -0.003(4) -0.022(4) 0.017(4)
C26 0.149(10) 0.035(4) 0.059(7) -0.008(5) -0.018(6) 0.001(4)
C27 0.119(8) 0.035(4) 0.054(6) 0.002(4) -0.004(5) -0.015(4)
C28 0.105(7) 0.063(6) 0.060(6) -0.010(5) 0.002(5) -0.036(5)
C31 0.036(4) 0.029(4) 0.050(5) -0.009(3) 0.002(3) -0.003(3)
C32 0.036(4) 0.032(3) 0.028(4) -0.009(3) -0.004(3) 0.000(3)
C33 0.039(4) 0.031(4) 0.033(4) -0.007(3) 0.000(3) -0.002(3)
C34 0.053(4) 0.036(4) 0.025(4) -0.016(3) -0.002(3) 0.001(3)
C35 0.055(5) 0.039(4) 0.056(5) -0.010(4) -0.022(4) -0.012(4)
C36 0.036(4) 0.044(4) 0.070(6) -0.013(3) -0.006(3) -0.006(4)
C37 0.040(4) 0.043(4) 0.046(5) -0.011(3) -0.003(3) -0.002(3)
C38 0.042(4) 0.069(5) 0.036(4) -0.022(4) 0.006(3) -0.005(3)
C41 0.057(5) 0.040(4) 0.048(5) -0.008(4) 0.000(3) -0.011(3)
C42 0.039(4) 0.036(4) 0.034(4) -0.014(3) 0.002(3) -0.003(3)
C43 0.045(4) 0.040(4) 0.050(5) -0.011(4) -0.006(4) -0.013(4)
C44 0.049(4) 0.043(4) 0.041(4) -0.012(3) -0.005(3) 0.000(3)
C45 0.063(5) 0.051(5) 0.059(5) -0.014(4) -0.011(4) 0.008(4)
C46 0.100(7) 0.039(5) 0.071(7) -0.012(5) -0.016(5) 0.009(4)
C47 0.092(6) 0.035(4) 0.054(6) 0.000(4) -0.006(5) -0.006(4)
C48 0.107(7) 0.050(5) 0.065(6) -0.013(5) 0.022(5) -0.033(4)
C51 0.034(3) 0.048(4) 0.025(3) -0.012(3) 0.005(2) -0.006(3)
C52 0.049(5) 0.063(5) 0.056(6) -0.008(4) -0.019(4) -0.001(4)
C53 0.031(3) 0.041(3) 0.038(4) -0.001(3) 0.003(3) -0.014(3)
C54 0.068(5) 0.081(6) 0.057(5) -0.010(4) 0.016(4) -0.028(4)
C61 0.036(3) 0.047(4) 0.025(3) -0.009(3) -0.003(2) -0.013(3)
C62 0.046(4) 0.070(5) 0.036(5) -0.013(4) -0.016(3) 0.008(4)
C63 0.037(4) 0.050(4) 0.038(4) -0.011(3) 0.000(3) -0.001(3)
C64 0.070(6) 0.119(8) 0.056(6) -0.019(6) 0.029(4) -0.049(6)
B1 0.050(6) 0.042(5) 0.044(6) -0.004(4) -0.011(4) 0.001(4)
F11 0.127(5) 0.116(5) 0.048(4) -0.054(4) -0.006(3) -0.014(3)
F12A 0.21(2) 0.053(8) 0.138(17) -0.011(10) -0.040(14) 0.006(8)
F12B 0.094(11) 0.18(2) 0.150(16) 0.023(13) 0.042(10) 0.031(15)
F13A 0.184(18) 0.129(13) 0.074(10) -0.103(14) 0.025(10) -0.026(9)
F13B 0.22(2) 0.102(12) 0.098(12) -0.056(14) -0.065(13) 0.047(9)
F14A 0.16(2) 0.20(3) 0.28(4) -0.03(2) -0.14(2) -0.06(3)
F14B 0.177(18) 0.181(17) 0.069(9) -0.148(16) 0.020(10) -0.034(10)
B2 0.082(10) 0.088(10) 0.058(8) -0.040(8) -0.003(7) -0.006(7)
F21 0.123(12) 0.068(10) 0.134(17) -0.045(9) 0.052(12) -0.037(10)
F22 0.29(3) 0.049(8) 0.031(7) -0.076(12) -0.033(10) 0.019(5)
F23 0.125(17) 0.170(19) 0.16(3) 0.036(14) -0.111(17) -0.068(18)
F24 0.148(14) 0.138(15) 0.100(13) 0.037(12) 0.050(12) 0.068(12)
B2A 0.082(10) 0.088(10) 0.058(8) -0.040(8) -0.003(7) -0.006(7)
F21A 0.177(19) 0.125(17) 0.23(3) -0.053(13) -0.134(19) -0.049(16)
F22A 0.068(8) 0.107(14) 0.146(17) 0.034(8) -0.061(8) -0.069(12)
F23A 0.091(10) 0.170(18) 0.056(10) -0.011(10) -0.011(7) -0.041(10)
F24A 0.35(5) 0.29(4) 0.15(2) 0.04(3) 0.05(3) 0.19(2)
N1 0.151(10) 0.124(9) 0.137(10) -0.081(8) -0.056(8) 0.054(8)
C1 0.091(8) 0.056(6) 0.090(8) -0.014(6) -0.029(6) 0.011(5)
C2 0.088(8) 0.082(7) 0.111(10) -0.029(6) -0.008(7) -0.021(6)
N3 0.163(11) 0.156(11) 0.118(10) -0.096(10) -0.011(8) 0.004(8)
C3 0.097(8) 0.075(7) 0.089(8) -0.032(7) -0.028(7) -0.007(6)
C4 0.099(9) 0.115(10) 0.104(10) -0.045(8) -0.023(7) 0.006(7)

loop_
_atom_type_symbol
_atom_type_description
_atom_type_scat_dispersion_real
_atom_type_scat_dispersion_imag
_atom_type_scat_source
C C 0.0033 0.0016 'International Tables Vol C Tables 4.2.6.8 and 6.1.1.4'
H H 0.0000 0.0000 'International Tables Vol C Tables 4.2.6.8 and 6.1.1.4'
B B 0.0013 0.0007 'International Tables Vol C Tables 4.2.6.8 and 6.1.1.4'
N N 0.0061 0.0033 'International Tables Vol C Tables 4.2.6.8 and 6.1.1.4'
O O 0.0106 0.0060 'International Tables Vol C Tables 4.2.6.8 and 6.1.1.4'
F F 0.0171 0.0103 'International Tables Vol C Tables 4.2.6.8 and 6.1.1.4'
Cu Cu 0.3201 1.2651 'International Tables Vol C Tables 4.2.6.8 and 6.1.1.4'

loop_
_geom_angle_atom_site_label_1
_geom_angle_atom_site_label_2
_geom_angle_atom_site_label_3
_geom_angle
_geom_angle_publ_flag
N23 Cu N33 87.8(2) y
N23 Cu N43 177.4(3) y
N33 Cu N43 90.3(2) y
N23 Cu N13 89.7(2) y
N33 Cu N13 177.4(3) y
N43 Cu N13 92.2(2) y
N23 Cu O61 72.4(2) y
N33 Cu O61 98.4(2) y
N43 Cu O61 106.24(19) y
N13 Cu O61 81.39(19) y
N23 Cu O51 99.9(2) y
N33 Cu O51 73.9(2) y
N43 Cu O51 81.15(19) y
N13 Cu O51 106.05(19) y
O61 Cu O51 169.55(15) y
C51 O51 C52 114.5(5) ?
C51 O51 Cu 99.7(3) ?
C52 O51 Cu 145.6(4) ?
C53 O53 C54 115.1(6) ?
C62 O61 C61 115.7(5) ?
C62 O61 Cu 141.7(4) ?
C61 O61 Cu 101.3(3) ?
C64 O63 C63 112.2(6) ?
C12 N11 C11 107.4(6) ?
C12 N11 C18 127.6(6) ?
C11 N11 C18 125.0(6) ?
C12 N13 C13 104.5(5) ?
C12 N13 Cu 129.8(5) ?
C13 N13 Cu 124.4(4) ?
C22 N21 C21 107.5(6) ?
C22 N21 C28 128.4(7) ?
C21 N21 C28 124.1(7) ?
C22 N23 C23 106.2(6) ?
C22 N23 Cu 121.3(5) ?
C23 N23 Cu 132.5(5) ?
C32 N31 C31 108.4(6) ?
C32 N31 C38 127.4(6) ?
C31 N31 C38 124.2(6) ?
C32 N33 C33 108.5(6) ?
C32 N33 Cu 117.9(5) ?
C33 N33 Cu 131.8(5) ?
C42 N41 C41 108.0(6) ?
C42 N41 C48 126.3(7) ?
C41 N41 C48 125.7(7) ?
C42 N43 C43 106.5(6) ?
C42 N43 Cu 128.8(5) ?
C43 N43 Cu 124.7(5) ?
N11 C11 C13 105.9(6) ?
N11 C11 C17 132.2(7) ?
C13 C11 C17 121.8(7) ?
N13 C12 N11 112.7(6) ?
N13 C12 C63 129.5(6) ?
N11 C12 C63 117.8(6) ?
C11 C13 N13 109.4(6) ?
C11 C13 C14 119.8(7) ?
N13 C13 C14 130.7(6) ?
C15 C14 C13 117.5(7) ?
C15 C14 H14 121.2 ?
C13 C14 H14 121.2 ?
C16 C15 C14 122.1(8) ?
C16 C15 H15 119.0 ?
C14 C15 H15 119.0 ?
C17 C16 C15 121.6(7) ?
C17 C16 H16 119.2 ?
C15 C16 H16 119.2 ?
C16 C17 C11 117.1(7) ?
C16 C17 H17 121.4 ?
C11 C17 H17 121.4 ?
N11 C18 H18A 109.5 ?
N11 C18 H18B 109.5 ?
H18A C18 H18B 109.5 ?
N11 C18 H18C 109.5 ?
H18A C18 H18C 109.5 ?
H18B C18 H18C 109.5 ?
C27 C21 N21 132.7(8) ?
C27 C21 C23 121.6(8) ?
N21 C21 C23 105.5(7) ?
N23 C22 N21 113.3(7) ?
N23 C22 C61 119.9(6) ?
N21 C22 C61 126.6(6) ?
C24 C23 C21 121.7(7) ?
C24 C23 N23 130.7(7) ?
C21 C23 N23 107.4(7) ?
C23 C24 C25 117.5(7) ?
C23 C24 H24 121.2 ?
C25 C24 H24 121.2 ?
C26 C25 C24 118.7(8) ?
C26 C25 H25 120.7 ?
C24 C25 H25 120.7 ?
C27 C26 C25 124.0(8) ?
C27 C26 H26 118.0 ?
C25 C26 H26 118.0 ?
C26 C27 C21 116.4(8) ?
C26 C27 H27 121.8 ?
C21 C27 H27 121.8 ?
N21 C28 H28A 109.5 ?
N21 C28 H28B 109.5 ?
H28A C28 H28B 109.5 ?
N21 C28 H28C 109.5 ?
H28A C28 H28C 109.5 ?
H28B C28 H28C 109.5 ?
C37 C31 N31 132.0(7) ?
C37 C31 C33 121.7(7) ?
N31 C31 C33 106.3(6) ?
N33 C32 N31 109.7(6) ?
N33 C32 C51 122.5(6) ?
N31 C32 C51 127.6(6) ?
C34 C33 C31 120.4(7) ?
C34 C33 N33 132.6(6) ?
C31 C33 N33 107.0(6) ?
C35 C34 C33 117.7(7) ?
C35 C34 H34 121.2 ?
C33 C34 H34 121.2 ?
C34 C35 C36 122.0(8) ?
C34 C35 H35 119.0 ?
C36 C35 H35 119.0 ?
C35 C36 C37 121.5(7) ?
C35 C36 H36 119.3 ?
C37 C36 H36 119.3 ?
C31 C37 C36 116.8(7) ?
C31 C37 H37 121.6 ?
C36 C37 H37 121.6 ?
N31 C38 H38A 109.5 ?
N31 C38 H38B 109.5 ?
H38A C38 H38B 109.5 ?
N31 C38 H38C 109.5 ?
H38A C38 H38C 109.5 ?
H38B C38 H38C 109.5 ?
N41 C41 C43 106.2(7) ?
N41 C41 C47 131.4(7) ?
C43 C41 C47 122.4(8) ?
N43 C42 N41 110.2(6) ?
N43 C42 C53 129.7(6) ?
N41 C42 C53 120.1(6) ?
N43 C43 C41 109.2(7) ?
N43 C43 C44 131.6(7) ?
C41 C43 C44 119.2(8) ?
C45 C44 C43 115.0(8) ?
C45 C44 H44 122.5 ?
C43 C44 H44 122.5 ?
C46 C45 C44 125.7(9) ?
C46 C45 H45 117.1 ?
C44 C45 H45 117.1 ?
C47 C46 C45 119.5(8) ?
C47 C46 H46 120.3 ?
C45 C46 H46 120.3 ?
C46 C47 C41 118.0(8) ?
C46 C47 H47 121.0 ?
C41 C47 H47 121.0 ?
N41 C48 H48A 109.5 ?
N41 C48 H48B 109.5 ?
H48A C48 H48B 109.5 ?
N41 C48 H48C 109.5 ?
H48A C48 H48C 109.5 ?
H48B C48 H48C 109.5 ?
O51 C51 C32 107.6(5) ?
O51 C51 C53 109.2(5) ?
C32 C51 C53 115.0(5) ?
O51 C51 H51 108.3 ?
C32 C51 H51 108.3 ?
C53 C51 H51 108.3 ?
O51 C52 H52A 109.5 ?
O51 C52 H52B 109.5 ?
H52A C52 H52B 109.5 ?
O51 C52 H52C 109.5 ?
H52A C52 H52C 109.5 ?
H52B C52 H52C 109.5 ?
O53 C53 C42 107.7(5) ?
O53 C53 C51 108.4(5) ?
C42 C53 C51 116.1(5) ?
O53 C53 H53 108.2 ?
C42 C53 H53 108.2 ?
C51 C53 H53 108.2 ?
O53 C54 H54A 109.5 ?
O53 C54 H54B 109.5 ?
H54A C54 H54B 109.5 ?
O53 C54 H54C 109.5 ?
H54A C54 H54C 109.5 ?
H54B C54 H54C 109.5 ?
O61 C61 C22 107.3(5) ?
O61 C61 C63 108.4(5) ?
C22 C61 C63 115.2(5) ?
O61 C61 H61 108.6 ?
C22 C61 H61 108.6 ?
C63 C61 H61 108.6 ?
O61 C62 H62A 109.5 ?
O61 C62 H62B 109.5 ?
H62A C62 H62B 109.5 ?
O61 C62 H62C 109.5 ?
H62A C62 H62C 109.5 ?
H62B C62 H62C 109.5 ?
O63 C63 C12 108.3(5) ?
O63 C63 C61 108.5(5) ?
C12 C63 C61 113.4(5) ?
O63 C63 H63 108.9 ?
C12 C63 H63 108.9 ?
C61 C63 H63 108.9 ?
O63 C64 H64A 109.5 ?
O63 C64 H64B 109.5 ?
H64A C64 H64B 109.5 ?
O63 C64 H64C 109.5 ?
H64A C64 H64C 109.5 ?
H64B C64 H64C 109.5 ?
F14A B1 F12A 119.4(18) ?
F12B B1 F13B 113.9(15) ?
F14A B1 F13A 106(2) ?
F12A B1 F13A 105.3(15) ?
F12B B1 F14B 116.2(18) ?
F13B B1 F14B 102.7(16) ?
F14A B1 F11 113.8(16) ?
F12B B1 F11 112.4(13) ?
F12A B1 F11 104.1(11) ?
F13B B1 F11 104.4(10) ?
F13A B1 F11 107.1(8) ?
F14B B1 F11 106.2(8) ?
F22 B2 F23 110.0(5) ?
F22 B2 F21 109.7(5) ?
F23 B2 F21 109.5(5) ?
F22 B2 F24 109.1(5) ?
F23 B2 F24 109.3(5) ?
F21 B2 F24 109.2(5) ?
F24A B2 F21A 110.2(5) ?
F24A B2 F23A 109.6(5) ?
F21A B2 F23A 109.4(5) ?
F24A B2 F22A 109.4(5) ?
F21A B2 F22A 109.3(5) ?
F23A B2 F22A 109.0(5) ?
N1 C1 C2 173.5(15) ?
C1 C2 H2A 109.5 ?
C1 C2 H2B 109.5 ?
H2A C2 H2B 109.5 ?
C1 C2 H2C 109.5 ?
H2A C2 H2C 109.5 ?
H2B C2 H2C 109.5 ?
N3 C3 C4 178.4(14) ?
C3 C4 H4A 109.5 ?
C3 C4 H4B 109.5 ?
H4A C4 H4B 109.5 ?
C3 C4 H4C 109.5 ?
H4A C4 H4C 109.5 ?
H4B C4 H4C 109.5 ?

loop_
_geom_bond_atom_site_label_1
_geom_bond_atom_site_label_2
_geom_bond_distance
_geom_bond_publ_flag
Cu N23 1.973(6) y
Cu N33 2.006(6) y
Cu N43 2.028(6) y
Cu N13 2.032(5) y
Cu O51 2.520(5) y
Cu O61 2.483(4) y
O51 C51 1.431(7) ?
O51 C52 1.453(9) ?
O53 C53 1.425(7) ?
O53 C54 1.444(10) ?
O61 C62 1.429(8) ?
O61 C61 1.434(8) ?
O63 C64 1.420(10) ?
O63 C63 1.428(8) ?
N11 C12 1.353(9) ?
N11 C11 1.357(10) ?
N11 C18 1.468(9) ?
N13 C12 1.320(9) ?
N13 C13 1.392(9) ?
N21 C22 1.349(10) ?
N21 C21 1.395(11) ?
N21 C28 1.467(10) ?
N23 C22 1.295(10) ?
N23 C23 1.428(9) ?
N31 C32 1.373(9) ?
N31 C31 1.388(10) ?
N31 C38 1.458(9) ?
N33 C32 1.325(9) ?
N33 C33 1.406(9) ?
N41 C42 1.360(9) ?
N41 C41 1.362(11) ?
N41 C48 1.498(10) ?
N43 C42 1.345(9) ?
N43 C43 1.363(10) ?
C11 C13 1.389(10) ?
C11 C17 1.414(10) ?
C12 C63 1.527(9) ?
C13 C14 1.397(11) ?
C14 C15 1.388(11) ?
C14 H14 0.9300 ?
C15 C16 1.380(11) ?
C15 H15 0.9300 ?
C16 C17 1.360(11) ?
C16 H16 0.9300 ?
C17 H17 0.9300 ?
C18 H18A 0.9600 ?
C18 H18B 0.9600 ?
C18 H18C 0.9600 ?
C21 C27 1.372(12) ?
C21 C23 1.406(11) ?
C22 C61 1.506(10) ?
C23 C24 1.357(11) ?
C24 C25 1.408(11) ?
C24 H24 0.9300 ?
C25 C26 1.406(12) ?
C25 H25 0.9300 ?
C26 C27 1.353(12) ?
C26 H26 0.9300 ?
C27 H27 0.9300 ?
C28 H28A 0.9600 ?
C28 H28B 0.9600 ?
C28 H28C 0.9600 ?
C31 C37 1.373(10) ?
C31 C33 1.406(10) ?
C32 C51 1.460(9) ?
C33 C34 1.398(10) ?
C34 C35 1.355(11) ?
C34 H34 0.9300 ?
C35 C36 1.388(11) ?
C35 H35 0.9300 ?
C36 C37 1.393(11) ?
C36 H36 0.9300 ?
C37 H37 0.9300 ?
C38 H38A 0.9600 ?
C38 H38B 0.9600 ?
C38 H38C 0.9600 ?
C41 C43 1.392(11) ?
C41 C47 1.396(12) ?
C42 C53 1.491(9) ?
C43 C44 1.431(11) ?
C44 C45 1.371(11) ?
C44 H44 0.9300 ?
C45 C46 1.367(12) ?
C45 H45 0.9300 ?
C46 C47 1.358(13) ?
C46 H46 0.9300 ?
C47 H47 0.9300 ?
C48 H48A 0.9600 ?
C48 H48B 0.9600 ?
C48 H48C 0.9600 ?
C51 C53 1.519(8) ?
C51 H51 0.9800 ?
C52 H52A 0.9600 ?
C52 H52B 0.9600 ?
C52 H52C 0.9600 ?
C53 H53 0.9800 ?
C54 H54A 0.9600 ?
C54 H54B 0.9600 ?
C54 H54C 0.9600 ?
C61 C63 1.531(8) ?
C61 H61 0.9800 ?
C62 H62A 0.9600 ?
C62 H62B 0.9600 ?
C62 H62C 0.9600 ?
C63 H63 0.9800 ?
C64 H64A 0.9600 ?
C64 H64B 0.9600 ?
C64 H64C 0.9600 ?
B1 F14A 1.24(2) ?
B1 F12B 1.262(16) ?
B1 F12A 1.330(17) ?
B1 F13B 1.346(17) ?
B1 F13A 1.366(15) ?
B1 F14B 1.381(15) ?
B1 F11 1.404(10) ?
B2 F22 1.327(6) ?
B2 F23 1.329(6) ?
B2 F21 1.331(6) ?
B2 F24 1.334(6) ?
B2 F22A 1.334(6) ?
B2 F23A 1.334(6) ?
B2 F21A 1.328(6) ?
B2 F24A 1.325(6) ?
N1 C1 1.081(14) ?
C1 C2 1.471(16) ?
C2 H2A 0.9600 ?
C2 H2B 0.9600 ?
C2 H2C 0.9600 ?
N3 C3 1.131(15) ?
C3 C4 1.413(17) ?
C4 H4A 0.9600 ?
C4 H4B 0.9600 ?
C4 H4C 0.9600 ?

loop_
_geom_hbond_atom_site_label_D
_geom_hbond_atom_site_label_H
_geom_hbond_atom_site_label_A
_geom_hbond_site_symmetry_A
_geom_hbond_distance_DH
_geom_hbond_distance_HA
_geom_hbond_distance_DA
_geom_hbond_angle_DHA
C14 H14 O51 1_555 0.93 2.56 3.392(9) 149
C24 H24 O51 1_555 0.93 2.55 3.311(9) 140
C34 H34 O61 1_555 0.93 2.51 3.291(8) 142
C2 H2C F13A 1_565 0.96 2.25 3.189(18) 166
C4 H4C F24 1_455 0.96 2.53 3.45(3) 162
C4 H4C F21A 1_455 0.96 2.52 3.16(3) 124
C28 H28A F23 1_556 0.96 2.32 3.050(15) 132
C38 H38C F22A 1_555 0.96 2.37 3.303(17) 163
C46 H46 F24A 1_546 0.93 2.20 3.098(15) 161
C51 H51 F22 1_555 0.98 2.35 3.323(13) 171
C51 H51 F22A 1_555 0.98 2.54 3.516(19) 174
C52 H52A F14B 1_555 0.96 2.39 3.33(2) 166
C53 H53 F14A 1_555 0.98 2.34 3.31(2) 171
C53 H53 F14B 1_555 0.98 2.47 3.415(19) 162
C54 H54C F12B 1_655 0.96 2.46 3.37(2) 159
C61 H61 F23 1_556 0.98 2.26 3.197(15) 159
C61 H61 F23A 1_556 0.98 2.38 3.359(15) 175
C62 H62A F14B 1_556 0.96 2.49 3.252(16) 137
C62 H62B F22 1_556 0.96 2.36 3.297(16) 166
C62 H62B F22A 1_556 0.96 2.50 3.453(17) 172
C63 H63 F12A 1_556 0.98 2.55 3.47(2) 157
C64 H64B F12A 1_556 0.96 2.42 3.12(2) 130

loop_
_geom_torsion_atom_site_label_1
_geom_torsion_atom_site_label_2
_geom_torsion_atom_site_label_3
_geom_torsion_atom_site_label_4
_geom_torsion
N23 Cu O51 C51 117.1(4)
N33 Cu O51 C51 32.3(4)
N43 Cu O51 C51 -60.5(4)
N13 Cu O51 C51 -150.3(3)
O61 Cu O51 C51 75.2(11)
N23 Cu O51 C52 -56.7(8)
N33 Cu O51 C52 -141.5(8)
N43 Cu O51 C52 125.6(8)
N13 Cu O51 C52 35.8(8)
O61 Cu O51 C52 -98.7(12)
N23 Cu O61 C62 -159.8(7)
N33 Cu O61 C62 -74.9(7)
N43 Cu O61 C62 17.9(7)
N13 Cu O61 C62 107.7(7)
O51 Cu O61 C62 -116.2(11)
N23 Cu O61 C61 35.2(3)
N33 Cu O61 C61 120.2(4)
N43 Cu O61 C61 -147.1(3)
N13 Cu O61 C61 -57.2(3)
O51 Cu O61 C61 78.9(10)
N23 Cu N13 C12 -61.2(6)
N43 Cu N13 C12 117.2(6)
O61 Cu N13 C12 11.1(6)
O51 Cu N13 C12 -161.4(6)
N23 Cu N13 C13 134.4(6)
N43 Cu N13 C13 -47.3(6)
O61 Cu N13 C13 -153.4(6)
O51 Cu N13 C13 34.1(6)
N33 Cu N23 C22 -122.7(6)
N13 Cu N23 C22 57.9(6)
O61 Cu N23 C22 -23.2(5)
O51 Cu N23 C22 164.1(6)
N33 Cu N23 C23 56.9(7)
N13 Cu N23 C23 -122.6(7)
O61 Cu N23 C23 156.4(7)
O51 Cu N23 C23 -16.3(7)
N23 Cu N33 C32 -115.3(5)
N43 Cu N33 C32 66.3(5)
O61 Cu N33 C32 172.8(5)
O51 Cu N33 C32 -14.4(5)
N23 Cu N33 C33 47.3(7)
N43 Cu N33 C33 -131.0(7)
O61 Cu N33 C33 -24.6(7)
O51 Cu N33 C33 148.2(7)
N33 Cu N43 C42 -50.8(6)
N13 Cu N43 C42 128.7(6)
O61 Cu N43 C42 -149.6(6)
O51 Cu N43 C42 22.8(6)
N33 Cu N43 C43 131.0(6)
N13 Cu N43 C43 -49.4(6)
O61 Cu N43 C43 32.3(6)
O51 Cu N43 C43 -155.3(6)
C12 N11 C11 C13 1.5(8)
C18 N11 C11 C13 179.5(6)
C12 N11 C11 C17 -176.6(8)
C18 N11 C11 C17 1.4(13)
C13 N13 C12 N11 2.7(8)
Cu N13 C12 N11 -164.1(5)
C13 N13 C12 C63 -176.1(7)
Cu N13 C12 C63 17.1(10)
C11 N11 C12 N13 -2.7(8)
C18 N11 C12 N13 179.3(6)
C11 N11 C12 C63 176.2(6)
C18 N11 C12 C63 -1.7(10)
N11 C11 C13 N13 0.1(8)
C17 C11 C13 N13 178.4(7)
N11 C11 C13 C14 -176.6(6)
C17 C11 C13 C14 1.8(11)
C12 N13 C13 C11 -1.7(7)
Cu N13 C13 C11 166.1(5)
C12 N13 C13 C14 174.5(7)
Cu N13 C13 C14 -17.8(10)
C11 C13 C14 C15 -1.7(10)
N13 C13 C14 C15 -177.5(7)
C13 C14 C15 C16 0.6(11)
C14 C15 C16 C17 0.6(12)
C15 C16 C17 C11 -0.5(12)
N11 C11 C17 C16 177.2(8)
C13 C11 C17 C16 -0.6(11)
C22 N21 C21 C27 -175.7(11)
C28 N21 C21 C27 5.5(16)
C22 N21 C21 C23 0.0(9)
C28 N21 C21 C23 -178.9(8)
C23 N23 C22 N21 2.2(9)
Cu N23 C22 N21 -178.1(5)
C23 N23 C22 C61 -172.8(6)
Cu N23 C22 C61 6.8(9)
C21 N21 C22 N23 -1.4(9)
C28 N21 C22 N23 177.3(8)
C21 N21 C22 C61 173.2(7)
C28 N21 C22 C61 -8.0(13)
C27 C21 C23 C24 0.9(14)
N21 C21 C23 C24 -175.4(8)
C27 C21 C23 N23 177.6(9)
N21 C21 C23 N23 1.3(9)
C22 N23 C23 C24 174.1(8)
Cu N23 C23 C24 -5.5(13)
C22 N23 C23 C21 -2.1(9)
Cu N23 C23 C21 178.2(6)
C21 C23 C24 C25 -1.9(12)
N23 C23 C24 C25 -177.7(8)
C23 C24 C25 C26 2.9(14)
C24 C25 C26 C27 -3.2(18)
C25 C26 C27 C21 2.1(19)
N21 C21 C27 C26 174.2(11)
C23 C21 C27 C26 -0.9(16)
C32 N31 C31 C37 -177.6(8)
C38 N31 C31 C37 4.4(12)
C32 N31 C31 C33 1.0(7)
C38 N31 C31 C33 -176.9(6)
C33 N33 C32 N31 2.2(8)
Cu N33 C32 N31 168.6(4)
C33 N33 C32 C51 -173.7(6)
Cu N33 C32 C51 -7.3(9)
C31 N31 C32 N33 -2.0(8)
C38 N31 C32 N33 175.9(6)
C31 N31 C32 C51 173.6(6)
C38 N31 C32 C51 -8.6(11)
C37 C31 C33 C34 0.2(11)
N31 C31 C33 C34 -178.7(6)
C37 C31 C33 N33 179.1(7)
N31 C31 C33 N33 0.3(7)
C32 N33 C33 C34 177.2(8)
Cu N33 C33 C34 13.4(12)
C32 N33 C33 C31 -1.5(8)
Cu N33 C33 C31 -165.3(5)
C31 C33 C34 C35 -1.5(11)
N33 C33 C34 C35 179.9(8)
C33 C34 C35 C36 1.2(12)
C34 C35 C36 C37 0.4(12)
N31 C31 C37 C36 179.9(7)
C33 C31 C37 C36 1.4(11)
C35 C36 C37 C31 -1.7(11)
C42 N41 C41 C43 1.5(9)
C48 N41 C41 C43 -176.9(8)
C42 N41 C41 C47 -179.3(10)
C48 N41 C41 C47 2.3(16)
C43 N43 C42 N41 0.4(8)
Cu N43 C42 N41 -178.0(5)
C43 N43 C42 C53 178.9(7)
Cu N43 C42 C53 0.5(11)
C41 N41 C42 N43 -1.2(9)
C48 N41 C42 N43 177.2(8)
C41 N41 C42 C53 -179.9(7)
C48 N41 C42 C53 -1.4(12)
C42 N43 C43 C41 0.6(8)
Cu N43 C43 C41 179.0(5)
C42 N43 C43 C44 -179.1(8)
Cu N43 C43 C44 -0.6(12)
N41 C41 C43 N43 -1.3(9)
C47 C41 C43 N43 179.4(8)
N41 C41 C43 C44 178.4(7)
C47 C41 C43 C44 -0.8(13)
N43 C43 C44 C45 179.1(8)
C41 C43 C44 C45 -0.6(11)
C43 C44 C45 C46 3.6(13)
C44 C45 C46 C47 -5.1(15)
C45 C46 C47 C41 3.2(15)
N41 C41 C47 C46 -179.6(10)
C43 C41 C47 C46 -0.5(14)
C52 O51 C51 C32 134.0(6)
Cu O51 C51 C32 -42.2(5)
C52 O51 C51 C53 -100.6(6)
Cu O51 C51 C53 83.2(4)
N33 C32 C51 O51 40.1(8)
N31 C32 C51 O51 -134.9(7)
N33 C32 C51 C53 -81.7(8)
N31 C32 C51 C53 103.2(8)
C54 O53 C53 C42 143.4(6)
C54 O53 C53 C51 -90.3(7)
N43 C42 C53 O53 125.7(7)
N41 C42 C53 O53 -56.0(8)
N43 C42 C53 C51 4.0(10)
N41 C42 C53 C51 -177.6(6)
O51 C51 C53 O53 -178.6(5)
C32 C51 C53 O53 -57.6(7)
O51 C51 C53 C42 -57.3(7)
C32 C51 C53 C42 63.7(7)
C62 O61 C61 C22 150.4(6)
Cu O61 C61 C22 -39.9(5)
C62 O61 C61 C63 -84.6(6)
Cu O61 C61 C63 85.1(4)
N23 C22 C61 O61 29.1(8)
N21 C22 C61 O61 -145.2(7)
N23 C22 C61 C63 -91.6(8)
N21 C22 C61 C63 94.1(8)
C64 O63 C63 C12 143.5(6)
C64 O63 C63 C61 -93.1(7)
N13 C12 C63 O63 116.6(7)
N11 C12 C63 O63 -62.1(8)
N13 C12 C63 C61 -3.8(10)
N11 C12 C63 C61 177.4(6)
O61 C61 C63 O63 -177.3(5)
C22 C61 C63 O63 -57.2(7)
O61 C61 C63 C12 -57.0(7)
C22 C61 C63 C12 63.2(7)
F14A B1 F12A F12B -124(3)
F13B B1 F12A F12B -59(4)
F13A B1 F12A F12B -5(2)
F14B B1 F12A F12B -149(2)
F11 B1 F12A F12B 108(2)
F14A B1 F12A F14B 25(2)
F12B B1 F12A F14B 149(2)
F13B B1 F12A F14B 90(3)
F13A B1 F12A F14B 144.1(12)
F11 B1 F12A F14B -103.4(9)
F14B F12A F12B B1 -26.2(17)
B1 F12A F12B F13A 7(3)
F14B F12A F12B F13A -19(5)
F14A B1 F12B F12A 92(3)
F13B B1 F12B F12A 152.7(19)
F13A B1 F12B F12A 174(3)
F14B B1 F12B F12A 34(2)
F11 B1 F12B F12A -89(2)
F14A B1 F12B F13A -82(3)
F12A B1 F12B F13A -174(3)
F13B B1 F12B F13A -21.6(18)
F14B B1 F12B F13A -140.6(16)
F11 B1 F12B F13A 96.8(12)
F12A F12B F13A F13B 14(5)
B1 F12B F13A F13B 21.4(17)
F12A F12B F13A B1 -8(3)
F14A B1 F13A F12B 132(2)
F12A B1 F13A F12B 4(2)
F13B B1 F13A F12B 157.0(19)
F14B B1 F13A F12B 91(3)
F11 B1 F13A F12B -106.1(16)
F14A B1 F13A F13B -25.1(19)
F12B B1 F13A F13B -157.0(19)
F12A B1 F13A F13B -152.6(16)
F14B B1 F13A F13B -66(3)
F11 B1 F13A F13B 96.9(12)
F12B B1 F13B F14A -128(3)
F12A B1 F13B F14A -84(4)
F13A B1 F13B F14A -149(3)
F14B B1 F13B F14A -2(3)
F11 B1 F13B F14A 109(2)
F14A B1 F13B F13A 149(3)
F12B B1 F13B F13A 21.2(19)
F12A B1 F13B F13A 65(3)
F14B B1 F13B F13A 147.7(12)
F11 B1 F13B F13A -101.7(11)
F12B F13A F13B F14A 8(3)
B1 F13A F13B F14A 28(2)
F12B F13A F13B B1 -20.8(16)
B1 F13B F14A F14B 3(5)
F13A F13B F14A F14B -26(7)
F13A F13B F14A B1 -29(2)
F12B B1 F14A F14B -90(3)
F12A B1 F14A F14B -32(3)
F13B B1 F14A F14B -178(3)
F13A B1 F14A F14B -150.7(18)
F11 B1 F14A F14B 91.7(17)
F12B B1 F14A F13B 88(3)
F12A B1 F14A F13B 146.1(19)
F13A B1 F14A F13B 27(2)
F14B B1 F14A F13B 178(3)
F11 B1 F14A F13B -90(2)
F13B F14A F14B B1 -3(5)
F13B F14A F14B F12A 20(6)
B1 F14A F14B F12A 22.5(18)
F12B B1 F14B F14A 127(3)
F12A B1 F14B F14A 151(2)
F13B B1 F14B F14A 2(3)
F13A B1 F14B F14A 56(4)
F11 B1 F14B F14A -108(2)
F14A B1 F14B F12A -151(2)
F12B B1 F14B F12A -24.9(15)
F13B B1 F14B F12A -149.9(15)
F13A B1 F14B F12A -96(3)
F11 B1 F14B F12A 100.8(12)
F12B F12A F14B F14A 4(3)
B1 F12A F14B F14A -25(2)
F12B F12A F14B B1 29(2)
